data_7250565
loop_
_publ_author_name
'Liu, Huimin'
'Zhuang, Zeyan'
'Hou, Yawen'
'Zhu, Yujiao'
'Xu, Ruofeng'
'Chen, Bin'
'Hu, Rong'
'Zhao, Zujin'

_publ_section_title
;
 Oxidation reduces spin-orbital coupling to achieve robust fluorescent
 emission in halogen substituted
 dithieno[3,2-b:2&#x2032;,3&#x2032;-d]thiophene
;
_journal_name_full 'Physical Chemistry Chemical Physics'
_journal_paper_doi 10.1039/D5CP01121C
_journal_year 2025
_chemical_formula_moiety '0.333(C8 H2 I2 O2 S3)'
_chemical_formula_sum 'C2.67 H0.67 I0.67 O0.67 S'
_chemical_formula_weight 160.03
_space_group_crystal_system orthorhombic
_space_group_IT_number 29
_space_group_name_Hall 'P 2c -2ac'
_space_group_name_H-M_alt 'P c a 21'
_atom_sites_solution_hydrogens geom
_atom_sites_solution_primary direct
_audit_creation_date 2024-01-10
_audit_creation_method
;
Olex2 1.5
(compiled 2022.04.07 svn.rca3783a0 for OlexSys, GUI svn.r6498)
;
_audit_update_record
;
2024-08-21 deposited with the CCDC.	2025-06-17 downloaded from the CCDC.
;
_cell_angle_alpha 90
_cell_angle_beta 90
_cell_angle_gamma 90
_cell_formula_units_Z 12
_cell_length_a 18.519(4)
_cell_length_b 4.9155(10)
_cell_length_c 12.812(3)
_cell_measurement_reflns_used 4193
_cell_measurement_temperature 293(2)
_cell_measurement_theta_max 27.5
_cell_measurement_theta_min 3.5
_cell_volume 1166.3(4)
_computing_molecular_graphics 'Olex2 1.5 (Dolomanov et al., 2009)'
_computing_publication_material 'Olex2 1.5 (Dolomanov et al., 2009)'
_computing_structure_refinement 'SHELXL 2018/3 (Sheldrick, 2015)'
_computing_structure_solution 'SHELXS  (Sheldrick, 2008)'
_diffrn_ambient_temperature 293(2)
_diffrn_measured_fraction_theta_full 0.996
_diffrn_measured_fraction_theta_max 0.996
_diffrn_measurement_device_type 'Bruker P4'
_diffrn_measurement_method '\w scans'
_diffrn_radiation_monochromator graphite
_diffrn_radiation_type MoK\a
_diffrn_radiation_wavelength 0.71073
_diffrn_reflns_av_R_equivalents 0.1098
_diffrn_reflns_av_unetI/netI 0.1255
_diffrn_reflns_Laue_measured_fraction_full 0.996
_diffrn_reflns_Laue_measured_fraction_max 0.996
_diffrn_reflns_limit_h_max 22
_diffrn_reflns_limit_h_min -21
_diffrn_reflns_limit_k_max 5
_diffrn_reflns_limit_k_min -5
_diffrn_reflns_limit_l_max 15
_diffrn_reflns_limit_l_min -15
_diffrn_reflns_number 8041
_diffrn_reflns_point_group_measured_fraction_full 0.997
_diffrn_reflns_point_group_measured_fraction_max 0.997
_diffrn_reflns_theta_full 25.013
_diffrn_reflns_theta_max 25.013
_diffrn_reflns_theta_min 3.180
_exptl_absorpt_coefficient_mu 5.904
_exptl_absorpt_correction_T_max 0.812
_exptl_absorpt_correction_T_min 0.723
_exptl_absorpt_correction_type empirical
_exptl_absorpt_process_details 'ABSCOR (Higashi, 1995)'
_exptl_crystal_colour yellow
_exptl_crystal_density_diffrn 2.734
_exptl_crystal_description block
_exptl_crystal_F_000 880
_exptl_crystal_size_max 0.417
_exptl_crystal_size_mid 0.079
_exptl_crystal_size_min 0.070
_refine_diff_density_max 1.277
_refine_diff_density_min -1.084
_refine_diff_density_rms 0.206
_refine_ls_abs_structure_details
;
 Flack x determined using 617 quotients [(I+)-(I-)]/[(I+)+(I-)]
 (Parsons, Flack and Wagner, Acta Cryst. B69 (2013) 249-259).
;
_refine_ls_abs_structure_Flack 0.04(5)
_refine_ls_extinction_coef 0.0040(8)
_refine_ls_extinction_expression Fc^*^=kFc[1+0.001xFc^2^\l^3^/sin(2\q)]^-1/4^
_refine_ls_extinction_method 'SHELXL-2018/3 (Sheldrick 2018)'
_refine_ls_goodness_of_fit_ref 1.030
_refine_ls_hydrogen_treatment constr
_refine_ls_matrix_type full
_refine_ls_number_parameters 137
_refine_ls_number_reflns 2043
_refine_ls_number_restraints 1
_refine_ls_restrained_S_all 1.030
_refine_ls_R_factor_all 0.0615
_refine_ls_R_factor_gt 0.0524
_refine_ls_shift/su_max 0.000
_refine_ls_shift/su_mean 0.000
_refine_ls_structure_factor_coef Fsqd
_refine_ls_weighting_details 'w=1/[\s^2^(Fo^2^)+(0.0004P)^2^] where P=(Fo^2^+2Fc^2^)/3'
_refine_ls_weighting_scheme calc
_refine_ls_wR_factor_gt 0.1010
_refine_ls_wR_factor_ref 0.1135
_reflns_Friedel_coverage 0.906
_reflns_Friedel_fraction_full 0.997
_reflns_Friedel_fraction_max 0.997
_reflns_number_gt 1752
_reflns_number_total 2043
_reflns_threshold_expression 'I > 2\s(I)'
_cod_data_source_file d5cp01121c2.cif
_cod_data_source_block tref_CCDC3
_cod_original_cell_volume 1166.2(4)
_cod_database_code 7250565
_shelx_shelxl_version_number 2018/3
_shelx_space_group_comment
;
The symmetry employed for this shelxl refinement is uniquely defined
by the following loop, which should always be used as a source of
symmetry information in preference to the above space-group names.
They are only intended as comments.
;
_olex2_refinement_description
;
1. Fixed Uiso
 At 1.2 times of:
  All C(H) groups
2.a Aromatic/amide H refined with riding coordinates:
 C2(H2), C7(H7)
;
_olex2_submission_special_instructions 'No special instructions were received'

loop_
_space_group_symop_operation_xyz
'x, y, z'
'-x, -y, z+1/2'
'-x+1/2, y, z+1/2'
'x+1/2, -y, z'

loop_
_atom_site_label
_atom_site_type_symbol
_atom_site_fract_x
_atom_site_fract_y
_atom_site_fract_z
_atom_site_U_iso_or_equiv
_atom_site_adp_type
_atom_site_occupancy
_atom_site_site_symmetry_order
_atom_site_calc_flag
_atom_site_refinement_flags_posn
_atom_site_refinement_flags_adp
_atom_site_refinement_flags_occupancy
_atom_site_disorder_assembly
_atom_site_disorder_group
C1 C -0.6679(8) -1.214(3) -0.0273(15) 0.033(4) Uani 1 1 d . . . . .
C2 C -0.6659(8) -1.187(3) -0.1333(15) 0.035(4) Uani 1 1 d . . . . .
H2 H -0.698712 -1.267598 -0.178658 0.042 Uiso 1 1 calc R U . . .
C3 C -0.6073(8) -1.019(3) -0.1660(13) 0.029(4) Uani 1 1 d . . . . .
C4 C -0.5679(9) -0.923(3) -0.0860(15) 0.032(4) Uani 1 1 d . . . . .
C5 C -0.5106(8) -0.733(3) -0.1187(13) 0.028(4) Uani 1 1 d . . . . .
C6 C -0.5111(9) -0.690(3) -0.2241(15) 0.032(4) Uani 1 1 d . . . . .
C7 C -0.4562(8) -0.503(3) -0.2586(15) 0.033(4) Uani 1 1 d . . . . .
H7 H -0.448255 -0.449585 -0.327310 0.039 Uiso 1 1 calc R U . . .
C8 C -0.4178(8) -0.417(3) -0.1739(15) 0.033(4) Uani 1 1 d . . . . .
I1 I -0.74317(7) -1.41191(18) 0.06344(9) 0.0427(4) Uani 1 1 d . . . . .
I2 I -0.33049(6) -0.14587(19) -0.17830(12) 0.0442(4) Uani 1 1 d . . . . .
O1 O -0.5528(6) -1.065(2) -0.3609(10) 0.035(3) Uani 1 1 d . . . . .
O2 O -0.6368(7) -0.688(2) -0.3194(11) 0.045(3) Uani 1 1 d . . . . .
S1 S -0.5981(2) -1.0349(9) 0.0326(4) 0.0362(11) Uani 1 1 d . . . . .
S2 S -0.5810(2) -0.8697(8) -0.2852(4) 0.0299(10) Uani 1 1 d . . . . .
S3 S -0.4445(2) -0.5501(9) -0.0561(4) 0.0356(11) Uani 1 1 d . . . . .

loop_
_atom_site_aniso_label
_atom_site_aniso_U_11
_atom_site_aniso_U_22
_atom_site_aniso_U_33
_atom_site_aniso_U_23
_atom_site_aniso_U_13
_atom_site_aniso_U_12
C1 0.024(9) 0.034(8) 0.041(12) 0.001(8) -0.002(7) -0.006(7)
C2 0.037(10) 0.036(9) 0.033(11) -0.007(7) -0.001(8) 0.007(7)
C3 0.023(9) 0.042(8) 0.022(10) 0.009(7) -0.002(7) 0.000(6)
C4 0.032(10) 0.027(8) 0.036(12) 0.004(8) 0.003(8) -0.011(7)
C5 0.025(8) 0.040(9) 0.021(9) -0.010(7) 0.002(7) 0.006(7)
C6 0.030(9) 0.029(8) 0.038(11) -0.002(7) 0.000(8) -0.006(7)
C7 0.024(9) 0.036(9) 0.039(11) 0.001(8) 0.007(8) 0.016(7)
C8 0.033(9) 0.032(7) 0.034(11) -0.009(9) 0.001(9) 0.004(6)
I1 0.0366(7) 0.0522(7) 0.0392(8) 0.0056(8) 0.0051(6) -0.0116(5)
I2 0.0409(7) 0.0397(6) 0.0519(9) 0.0022(7) -0.0014(7) -0.0123(5)
O1 0.032(7) 0.039(6) 0.035(8) -0.003(5) 0.007(6) 0.003(5)
O2 0.032(7) 0.048(7) 0.056(10) 0.014(6) -0.011(6) 0.016(6)
S1 0.031(2) 0.048(3) 0.030(3) -0.0001(19) 0.0015(19) -0.0072(19)
S2 0.031(2) 0.035(2) 0.024(2) 0.0040(16) -0.0009(19) -0.0011(17)
S3 0.033(2) 0.043(2) 0.031(3) -0.002(2) -0.002(2) -0.0093(18)

loop_
_atom_type_symbol
_atom_type_description
_atom_type_scat_dispersion_real
_atom_type_scat_dispersion_imag
_atom_type_scat_source
C C 0.0033 0.0016 'International Tables Vol C Tables 4.2.6.8 and 6.1.1.4'
H H 0.0000 0.0000 'International Tables Vol C Tables 4.2.6.8 and 6.1.1.4'
I I -0.4742 1.8119 'International Tables Vol C Tables 4.2.6.8 and 6.1.1.4'
O O 0.0106 0.0060 'International Tables Vol C Tables 4.2.6.8 and 6.1.1.4'
S S 0.1246 0.1234 'International Tables Vol C Tables 4.2.6.8 and 6.1.1.4'

loop_
_geom_angle_atom_site_label_1
_geom_angle_atom_site_label_2
_geom_angle_atom_site_label_3
_geom_angle
_geom_angle_site_symmetry_1
_geom_angle_site_symmetry_3
_geom_angle_publ_flag
C2 C1 I1 128.8(12) . . ?
C2 C1 S1 111.6(13) . . ?
S1 C1 I1 119.5(10) . . ?
C1 C2 H2 124.1 . . ?
C1 C2 C3 111.7(15) . . ?
C3 C2 H2 124.1 . . ?
C2 C3 S2 134.9(12) . . ?
C4 C3 C2 113.2(15) . . ?
C4 C3 S2 111.3(12) . . ?
C3 C4 C5 113.4(15) . . ?
C3 C4 S1 112.7(12) . . ?
C5 C4 S1 133.8(14) . . ?
C4 C5 S3 135.4(13) . . ?
C6 C5 C4 112.0(16) . . ?
C6 C5 S3 112.6(14) . . ?
C5 C6 C7 113.5(17) . . ?
C5 C6 S2 111.6(14) . . ?
C7 C6 S2 134.9(15) . . ?
C6 C7 H7 125.6 . . ?
C8 C7 C6 108.7(17) . . ?
C8 C7 H7 125.6 . . ?
C7 C8 I2 125.3(14) . . ?
C7 C8 S3 115.5(12) . . ?
S3 C8 I2 119.2(10) . . ?
C4 S1 C1 90.8(8) . . ?
C6 S2 C3 91.6(8) . . ?
O1 S2 C3 113.5(7) . . ?
O1 S2 C6 111.4(7) . . ?
O2 S2 C3 108.9(8) . . ?
O2 S2 C6 110.7(7) . . ?
O2 S2 O1 117.7(8) . . ?
C5 S3 C8 89.7(8) . . ?

loop_
_geom_bond_atom_site_label_1
_geom_bond_atom_site_label_2
_geom_bond_distance
_geom_bond_site_symmetry_2
_geom_bond_publ_flag
C1 C2 1.37(3) . ?
C1 I1 2.059(16) . ?
C1 S1 1.743(15) . ?
C2 H2 0.9300 . ?
C2 C3 1.43(2) . ?
C3 C4 1.34(2) . ?
C3 S2 1.764(16) . ?
C4 C5 1.47(2) . ?
C4 S1 1.710(18) . ?
C5 C6 1.37(2) . ?
C5 S3 1.717(16) . ?
C6 C7 1.44(2) . ?
C6 S2 1.753(17) . ?
C7 H7 0.9300 . ?
C7 C8 1.37(2) . ?
C8 I2 2.095(14) . ?
C8 S3 1.718(19) . ?
O1 S2 1.460(12) . ?
O2 S2 1.436(11) . ?

loop_
_geom_torsion_atom_site_label_1
_geom_torsion_atom_site_label_2
_geom_torsion_atom_site_label_3
_geom_torsion_atom_site_label_4
_geom_torsion
_geom_torsion_site_symmetry_1
_geom_torsion_site_symmetry_2
_geom_torsion_site_symmetry_3
_geom_torsion_site_symmetry_4
_geom_torsion_publ_flag
C1 C2 C3 C4 -1(2) . . . . ?
C1 C2 C3 S2 -170.3(13) . . . . ?
C2 C1 S1 C4 0.7(14) . . . . ?
C2 C3 C4 C5 -175.6(12) . . . . ?
C2 C3 C4 S1 1.5(19) . . . . ?
C2 C3 S2 C6 173.2(16) . . . . ?
C2 C3 S2 O1 -72.6(17) . . . . ?
C2 C3 S2 O2 60.7(17) . . . . ?
C3 C4 C5 C6 2(2) . . . . ?
C3 C4 C5 S3 -179.4(13) . . . . ?
C3 C4 S1 C1 -1.3(14) . . . . ?
C4 C3 S2 C6 3.7(13) . . . . ?
C4 C3 S2 O1 117.9(13) . . . . ?
C4 C3 S2 O2 -108.8(13) . . . . ?
C4 C5 C6 C7 179.4(12) . . . . ?
C4 C5 C6 S2 1(2) . . . . ?
C4 C5 S3 C8 -179.0(18) . . . . ?
C5 C4 S1 C1 175.1(17) . . . . ?
C5 C6 C7 C8 0(2) . . . . ?
C5 C6 S2 C3 -2.7(14) . . . . ?
C5 C6 S2 O1 -118.8(14) . . . . ?
C5 C6 S2 O2 108.2(14) . . . . ?
C6 C5 S3 C8 -0.1(14) . . . . ?
C6 C7 C8 I2 179.3(10) . . . . ?
C6 C7 C8 S3 0.1(16) . . . . ?
C7 C6 S2 C3 179.6(16) . . . . ?
C7 C6 S2 O1 63.5(17) . . . . ?
C7 C6 S2 O2 -69.5(18) . . . . ?
C7 C8 S3 C5 0.0(12) . . . . ?
I1 C1 C2 C3 176.2(10) . . . . ?
I1 C1 S1 C4 -175.9(9) . . . . ?
I2 C8 S3 C5 -179.2(8) . . . . ?
S1 C1 C2 C3 0.0(18) . . . . ?
S1 C4 C5 C6 -174.6(14) . . . . ?
S1 C4 C5 S3 4(3) . . . . ?
S2 C3 C4 C5 -3.7(19) . . . . ?
S2 C3 C4 S1 173.4(8) . . . . ?
S2 C6 C7 C8 177.4(13) . . . . ?
S3 C5 C6 C7 0(2) . . . . ?
S3 C5 C6 S2 -178.0(7) . . . . ?
